data_2012170
loop_
_publ_author_name
'Hansongnern, Kanidtha'
'Saeteaw, Uraiwan'
'Cheng, Jack'
'Liao, Fen-Ling'
'Lu, Tian-Huey'

_publ_section_title
;(Nitro-\k<i>N</i>)[2-(phenyldiazenyl-\k<i>N</i>^2^)pyridine-\k<i>N</i>](2,2':6',2''-terpyridine-\k^3^<i>N</i>)ruthenium(II)
 tetrafluoroborate
;
_journal_issue 8
_journal_name_full 'Acta Crystallographica Section C'
_journal_page_first 895
_journal_page_last 896
_journal_paper_doi 10.1107/S0108270101007715
_journal_volume 57
_journal_year 2001
_chemical_formula_iupac '[Ru (C11 H9 N3) (C15 H11 N3) (N O2)] B F4'
_chemical_formula_moiety 'C26 H20 N7 O2 Ru + , B F4 -'
_chemical_formula_sum 'C26 H20 B F4 N7 O2 Ru'
_chemical_formula_weight 650.37
_chemical_name_systematic
;
(Nitro-\kN)[2-(phenyldiazenyl-\kN^2^)pyridine-\kN]
(2,2',6',2''-terpyridine-\k^3^N)ruthenium(II) tetrafluoroborate
;
_space_group_IT_number 7
_symmetry_cell_setting monoclinic
_symmetry_space_group_name_Hall 'P -2yc'
_symmetry_space_group_name_H-M 'P 1 c 1'
_audit_creation_method SHELXL97
_cell_angle_alpha 90
_cell_angle_beta 95.948(2)
_cell_angle_gamma 90
_cell_formula_units_Z 2
_cell_length_a 9.2347(13)
_cell_length_b 9.6814(13)
_cell_length_c 14.588(2)
_cell_measurement_reflns_used 8214
_cell_measurement_temperature 296(2)
_cell_measurement_theta_max 28.32
_cell_measurement_theta_min 2.10
_cell_volume 1297.2(3)
_computing_cell_refinement SMART
_computing_data_collection 'SMART (Bruker, 1999)'
_computing_data_reduction 'SHELXTL (Bruker, 1999)'
_computing_molecular_graphics SHELXTL
_computing_publication_material SHELXTL
_computing_structure_refinement SHELXTL
_computing_structure_solution SHELXTL
_diffrn_ambient_temperature 296(2)
_diffrn_measured_fraction_theta_full .954
_diffrn_measured_fraction_theta_max .954
_diffrn_measurement_device_type 'Siemens SMART CCD area-detector'
_diffrn_measurement_method oscillation
_diffrn_radiation_monochromator graphite
_diffrn_radiation_source 'fine-focus sealed tube'
_diffrn_radiation_type MoK\a
_diffrn_radiation_wavelength .71073
_diffrn_reflns_av_R_equivalents .036
_diffrn_reflns_av_sigmaI/netI .032
_diffrn_reflns_limit_h_max 12
_diffrn_reflns_limit_h_min -10
_diffrn_reflns_limit_k_max 12
_diffrn_reflns_limit_k_min -12
_diffrn_reflns_limit_l_max 18
_diffrn_reflns_limit_l_min -18
_diffrn_reflns_number 7966
_diffrn_reflns_theta_full 28.32
_diffrn_reflns_theta_max 28.32
_diffrn_reflns_theta_min 2.10
_exptl_absorpt_coefficient_mu .673
_exptl_absorpt_correction_T_max .916
_exptl_absorpt_correction_T_min .788
_exptl_absorpt_correction_type \y-scan
_exptl_absorpt_process_details '(North et al., 1968)'
_exptl_crystal_colour black
_exptl_crystal_density_diffrn 1.665
_exptl_crystal_density_method 'not measured'
_exptl_crystal_description needle
_exptl_crystal_F_000 652
_exptl_crystal_size_max .3
_exptl_crystal_size_mid .3
_exptl_crystal_size_min .2
_refine_diff_density_max .42
_refine_diff_density_min -.34
_refine_ls_abs_structure_details 'Flack (1983)'
_refine_ls_abs_structure_Flack -.06(2)
_refine_ls_extinction_method none
_refine_ls_goodness_of_fit_ref 1.012
_refine_ls_hydrogen_treatment constr
_refine_ls_matrix_type full
_refine_ls_number_parameters 370
_refine_ls_number_reflns 4727
_refine_ls_number_restraints 2
_refine_ls_restrained_S_all 1.012
_refine_ls_R_factor_all .029
_refine_ls_R_factor_gt .027
_refine_ls_shift/su_max .001
_refine_ls_shift/su_mean .000
_refine_ls_structure_factor_coef Fsqd
_refine_ls_weighting_details 'calc w = 1/[\s^2^(Fo^2^)+(0.0468P)^2^] where P=(Fo^2^+2Fc^2^)/3'
_refine_ls_weighting_scheme calc
_refine_ls_wR_factor_ref .068
_reflns_number_gt 4484
_reflns_number_total 4727
_reflns_threshold_expression I>2\s(I)
_cod_data_source_file vj1141.cif
_cod_data_source_block I
_cod_original_sg_symbol_H-M 'P c'
_cod_database_code 2012170
_cod_database_fobs_code 2012170

loop_
_symmetry_equiv_pos_as_xyz
'x, y, z'
'x, -y, z+1/2'

loop_
_atom_site_label
_atom_site_fract_x
_atom_site_fract_y
_atom_site_fract_z
_atom_site_U_iso_or_equiv
_atom_site_adp_type
_atom_site_calc_flag
_atom_site_refinement_flags
_atom_site_occupancy
_atom_site_disorder_assembly
_atom_site_disorder_group
_atom_site_type_symbol
Ru1 .02115(3) .229855(18) .24439(2) .02981(7) Uani d . 1 . . Ru
O1 .0425(3) -.0073(3) .3683(2) .0558(7) Uani d . 1 . . O
O2 .2348(3) .1164(3) .38310(18) .0515(6) Uani d . 1 . . O
N1 .0789(4) .4090(4) .3156(2) .0366(8) Uani d . 1 . . N
N2 -.0605(4) .3840(4) .1593(2) .0329(7) Uani d . 1 . . N
N3 -.1833(4) .1809(4) .2834(2) .0400(8) Uani d . 1 . . N
N4 .2102(4) .2081(3) .1803(2) .0338(8) Uani d . 1 . . N
N5 -.0254(3) .0611(3) .1702(2) .0339(7) Uani d . 1 . . N
N6 .1103(4) .0950(3) .3446(2) .0371(7) Uani d . 1 . . N
N7 -.0417(4) .5092(3) .1824(2) .0421(7) Uani d . 1 . . N
C11 .0418(4) .5248(3) .2675(2) .0359(8) Uani d . 1 . . C
C12 .1595(4) .4253(4) .3987(3) .0467(9) Uani d . 1 . . C
H12 .1856 .3478 .4343 .056 Uiso calc R 1 . . H
C13 .0834(5) .6575(4) .2971(3) .0536(9) Uani d . 1 . . C
H13 .0553 .7347 .2616 .064 Uiso calc R 1 . . H
C14 .2031(5) .5545(4) .4310(3) .0546(10) Uani d . 1 . . C
H14 .2578 .5628 .4879 .065 Uiso calc R 1 . . H
C15 .1665(5) .6706(4) .3798(3) .0582(10) Uani d . 1 . . C
H15 .1978 .7572 .4012 .070 Uiso calc R 1 . . H
C21 -.2709(4) .4573(4) .0545(3) .0456(8) Uani d . 1 . . C
H21 -.2910 .5259 .0959 .055 Uiso calc R 1 . . H
C22 -.1528(3) .3681(4) .0732(2) .0362(7) Uani d . 1 . . C
C23 -.1210(5) .2697(4) .0107(3) .0485(9) Uani d . 1 . . C
H23 -.0412 .2118 .0239 .058 Uiso calc R 1 . . H
C24 -.2084(6) .2567(4) -.0727(3) .0613(12) Uani d . 1 . . C
H24 -.1869 .1910 -.1158 .074 Uiso calc R 1 . . H
C25 -.3581(4) .4392(5) -.0294(3) .0610(11) Uani d . 1 . . C
H25 -.4391 .4954 -.0431 .073 Uiso calc R 1 . . H
C26 -.3262(5) .3416(5) -.0905(3) .0646(12) Uani d . 1 . . C
H26 -.3856 .3321 -.1457 .078 Uiso calc R 1 . . H
C31 -.2396(4) .0627(3) .2438(2) .0418(7) Uani d . 1 . . C
C32 -.2569(5) .2445(4) .3458(4) .0527(10) Uani d . 1 . . C
H32 -.2195 .3258 .3726 .063 Uiso calc R 1 . . H
C33 -.3858(5) .1938(7) .3717(4) .0668(14) Uani d . 1 . . C
H33 -.4344 .2401 .4151 .080 Uiso calc R 1 . . H
C34 -.3697(4) .0080(4) .2673(3) .0542(10) Uani d . 1 . . C
H34 -.4077 -.0722 .2392 .065 Uiso calc R 1 . . H
C35 -.4414(5) .0735(5) .3323(4) .0681(13) Uani d . 1 . . C
H35 -.5275 .0368 .3498 .082 Uiso calc R 1 . . H
C41 .2092(4) .0958(3) .1235(2) .0386(7) Uani d . 1 . . C
C42 .3260(4) .2922(4) .1862(3) .0447(8) Uani d . 1 . . C
H42 .3271 .3680 .2254 .054 Uiso calc R 1 . . H
C43 .4422(5) .1595(6) .0794(3) .0584(11) Uani d . 1 . . C
H43 .5201 .1441 .0451 .070 Uiso calc R 1 . . H
C44 .3242(4) .0690(4) .0725(2) .0498(9) Uani d . 1 . . C
H44 .3228 -.0080 .0343 .060 Uiso calc R 1 . . H
C45 .4424(5) .2717(5) .1374(4) .0552(10) Uani d . 1 . . C
H45 .5207 .3326 .1432 .066 Uiso calc R 1 . . H
C51 .0779(4) .0094(4) .1209(2) .0383(7) Uani d . 1 . . C
C52 -.1514(4) -.0052(3) .1787(2) .0392(7) Uani d . 1 . . C
C53 -.1805(5) -.1288(4) .1307(3) .0519(9) Uani d . 1 . . C
H53 -.2683 -.1746 .1341 .062 Uiso calc R 1 . . H
C54 -.0794(5) -.1811(4) .0792(3) .0560(10) Uani d . 1 . . C
H54 -.0991 -.2628 .0467 .067 Uiso calc R 1 . . H
C55 .0535(5) -.1148(3) .0739(2) .0487(9) Uani d . 1 . . C
H55 .1237 -.1525 .0400 .058 Uiso calc R 1 . . H
B .4085(5) .6845(5) .1502(4) .0559(11) Uani d . 1 . . B
F1 .3722(4) .7939(3) .2018(3) .0994(11) Uani d . 1 . . F
F2 .2876(4) .6162(4) .1174(3) .1087(11) Uani d . 1 . . F
F3 .4995(5) .5994(5) .1996(3) .1446(19) Uani d . 1 . . F
F4 .4752(8) .7317(5) .0769(5) .163(3) Uani d . 1 . . F

loop_
_atom_site_aniso_label
_atom_site_aniso_U_11
_atom_site_aniso_U_22
_atom_site_aniso_U_33
_atom_site_aniso_U_12
_atom_site_aniso_U_13
_atom_site_aniso_U_23
Ru1 .03495(11) .02717(10) .02741(10) .00108(19) .00373(7) .00075(18)
O1 .074(2) .0389(14) .0526(17) -.0086(14) .0000(15) .0143(12)
O2 .0419(14) .0626(16) .0490(14) .0085(11) -.0005(11) .0147(12)
N1 .0424(18) .0343(18) .0329(17) .0026(13) .0037(13) -.0010(13)
N2 .0358(17) .0314(15) .0313(16) .0016(12) .0026(12) .0001(12)
N3 .0361(16) .0446(19) .0396(18) .0065(15) .0057(13) .0049(16)
N4 .0380(17) .0335(16) .0304(16) .0021(12) .0056(13) .0034(12)
N5 .0411(17) .0301(16) .0303(15) -.0011(12) .0028(12) .0001(12)
N6 .0442(19) .0358(16) .0323(16) .0073(13) .0091(13) .0012(12)
N7 .0466(17) .0362(16) .0411(17) .0016(13) -.0074(13) .0024(13)
C11 .038(2) .0296(15) .039(2) .0024(13) -.0005(15) -.0019(12)
C12 .061(2) .042(2) .0354(18) .0025(17) -.0034(16) -.0041(15)
C13 .075(3) .0280(17) .055(2) .0021(15) -.0077(18) -.0014(14)
C14 .071(3) .048(2) .042(2) .0011(18) -.0076(18) -.0087(15)
C15 .081(3) .0380(18) .054(2) -.0033(18) -.003(2) -.0156(16)
C21 .0392(17) .0463(18) .050(2) -.0028(14) -.0005(15) .0088(15)
C22 .0367(17) .0385(17) .0325(16) -.0036(13) -.0011(13) .0087(13)
C23 .056(2) .052(2) .0362(19) .0025(16) -.0034(16) .0025(15)
C24 .080(3) .065(3) .036(2) -.006(2) -.007(2) -.0038(16)
C25 .042(2) .072(3) .064(3) -.0025(18) -.0134(19) .025(2)
C26 .067(3) .082(3) .041(2) -.019(2) -.013(2) .009(2)
C31 .0361(16) .0449(18) .0434(18) -.0009(13) -.0010(14) .0092(14)
C32 .050(2) .057(2) .053(3) .0132(17) .012(2) .0014(18)
C33 .052(3) .084(4) .069(3) .021(3) .027(2) .012(3)
C34 .0349(18) .062(2) .065(3) -.0020(15) .0000(17) .0179(19)
C35 .039(2) .079(3) .088(3) .0040(19) .018(2) .026(3)
C41 .0489(18) .0373(15) .0299(15) .0073(13) .0047(13) .0042(12)
C42 .043(2) .0416(19) .049(2) -.0017(15) .0059(17) .0080(16)
C43 .049(2) .076(3) .053(3) .008(2) .0181(19) .013(2)
C44 .056(2) .057(2) .0378(18) .0131(17) .0102(16) -.0011(15)
C45 .047(2) .061(3) .058(3) -.0053(19) .010(2) .015(2)
C51 .052(2) .0335(16) .0296(16) .0063(15) .0029(14) .0022(12)
C52 .0408(17) .0343(15) .0406(17) -.0060(12) -.0045(14) .0058(12)
C53 .062(2) .0407(18) .050(2) -.0151(16) -.0067(18) .0009(15)
C54 .088(3) .0387(17) .0396(19) -.0097(19) .0008(19) -.0065(15)
C55 .076(3) .0370(17) .0333(17) .0046(16) .0066(16) -.0034(13)
B .052(2) .051(2) .062(3) -.006(2) -.003(2) -.005(2)
F1 .111(3) .0641(18) .123(3) -.0080(17) .011(2) -.0313(18)
F2 .092(2) .107(3) .123(3) -.0235(19) -.010(2) -.035(2)
F3 .161(4) .141(4) .115(3) .072(3) -.065(3) -.029(2)
F4 .194(6) .152(4) .163(6) -.002(4) .112(5) .030(3)

loop_
_atom_type_symbol
_atom_type_description
_atom_type_scat_dispersion_real
_atom_type_scat_dispersion_imag
_atom_type_scat_source
C C .0033 .0016 'International Tables Vol C Tables 4.2.6.8 and 6.1.1.4'
H H .0000 .0000 'International Tables Vol C Tables 4.2.6.8 and 6.1.1.4'
B B .0013 .0007 'International Tables Vol C Tables 4.2.6.8 and 6.1.1.4'
N N .0061 .0033 'International Tables Vol C Tables 4.2.6.8 and 6.1.1.4'
O O .0106 .0060 'International Tables Vol C Tables 4.2.6.8 and 6.1.1.4'
F F .0171 .0103 'International Tables Vol C Tables 4.2.6.8 and 6.1.1.4'
Ru Ru -1.2594 .8363 'International Tables Vol C Tables 4.2.6.8 and 6.1.1.4'

loop_
_geom_angle_atom_site_label_1
_geom_angle_atom_site_label_2
_geom_angle_atom_site_label_3
_geom_angle
_geom_angle_publ_flag
N5 Ru1 N2 103.04(13) y
N5 Ru1 N1 176.31(17) y
N2 Ru1 N1 75.57(13) y
N5 Ru1 N6 85.04(15) y
N2 Ru1 N6 171.88(14) y
N1 Ru1 N6 96.40(13) y
N5 Ru1 N4 79.38(14) y
N2 Ru1 N4 94.32(13) y
N1 Ru1 N4 97.26(15) y
N6 Ru1 N4 87.86(12) y
N5 Ru1 N3 79.03(15) y
N2 Ru1 N3 92.53(14) y
N1 Ru1 N3 104.37(15) y
N6 Ru1 N3 88.24(14) y
N4 Ru1 N3 158.31(11) y
C11 N1 C12 116.9(3) ?
C11 N1 Ru1 113.5(2) ?
C12 N1 Ru1 129.3(3) ?
N7 N2 C22 112.6(3) ?
N7 N2 Ru1 120.5(3) ?
C22 N2 Ru1 126.7(3) ?
C32 N3 C31 118.4(4) ?
C32 N3 Ru1 128.2(3) ?
C31 N3 Ru1 113.1(3) ?
C42 N4 C41 118.5(4) ?
C42 N4 Ru1 127.8(3) ?
C41 N4 Ru1 113.7(3) ?
C52 N5 C51 122.5(3) ?
C52 N5 Ru1 118.9(3) ?
C51 N5 Ru1 118.1(2) ?
O1 N6 O2 118.5(3) ?
O1 N6 Ru1 121.7(3) ?
O2 N6 Ru1 119.7(2) ?
N2 N7 C11 112.8(3) ?
N1 C11 C13 123.9(3) ?
N1 C11 N7 117.3(3) ?
C13 C11 N7 118.8(3) ?
N1 C12 C14 121.4(4) ?
N1 C12 H12 119.3 ?
C14 C12 H12 119.3 ?
C15 C13 C11 118.0(3) ?
C15 C13 H13 121.0 ?
C11 C13 H13 121.0 ?
C15 C14 C12 120.7(4) ?
C15 C14 H14 119.7 ?
C12 C14 H14 119.7 ?
C13 C15 C14 119.2(3) ?
C13 C15 H15 120.4 ?
C14 C15 H15 120.4 ?
C22 C21 C25 117.4(4) ?
C22 C21 H21 121.3 ?
C25 C21 H21 121.3 ?
C23 C22 C21 121.1(3) ?
C23 C22 N2 120.1(3) ?
C21 C22 N2 118.7(3) ?
C22 C23 C24 119.9(4) ?
C22 C23 H23 120.1 ?
C24 C23 H23 120.1 ?
C26 C24 C23 119.3(4) ?
C26 C24 H24 120.4 ?
C23 C24 H24 120.4 ?
C26 C25 C21 121.2(4) ?
C26 C25 H25 119.4 ?
C21 C25 H25 119.4 ?
C25 C26 C24 121.2(4) ?
C25 C26 H26 119.4 ?
C24 C26 H26 119.4 ?
N3 C31 C34 121.2(4) ?
N3 C31 C52 115.9(3) ?
C34 C31 C52 122.8(3) ?
N3 C32 C33 122.4(5) ?
N3 C32 H32 118.8 ?
C33 C32 H32 118.8 ?
C35 C33 C32 119.0(5) ?
C35 C33 H33 120.5 ?
C32 C33 H33 120.5 ?
C35 C34 C31 119.2(4) ?
C35 C34 H34 120.4 ?
C31 C34 H34 120.4 ?
C34 C35 C33 119.7(4) ?
C34 C35 H35 120.1 ?
C33 C35 H35 120.1 ?
N4 C41 C44 121.3(3) ?
N4 C41 C51 114.9(3) ?
C44 C41 C51 123.8(3) ?
N4 C42 C45 123.1(4) ?
N4 C42 H42 118.5 ?
C45 C42 H42 118.5 ?
C45 C43 C44 119.5(4) ?
C45 C43 H43 120.3 ?
C44 C43 H43 120.3 ?
C41 C44 C43 118.8(4) ?
C41 C44 H44 120.6 ?
C43 C44 H44 120.6 ?
C42 C45 C43 118.9(4) ?
C42 C45 H45 120.5 ?
C43 C45 H45 120.5 ?
N5 C51 C55 119.8(3) ?
N5 C51 C41 113.7(3) ?
C55 C51 C41 126.6(3) ?
N5 C52 C53 119.0(4) ?
N5 C52 C31 112.9(3) ?
C53 C52 C31 128.0(3) ?
C54 C53 C52 119.3(4) ?
C54 C53 H53 120.4 ?
C52 C53 H53 120.4 ?
C53 C54 C55 121.3(3) ?
C53 C54 H54 119.4 ?
C55 C54 H54 119.4 ?
C51 C55 C54 118.0(4) ?
C51 C55 H55 121.0 ?
C54 C55 H55 121.0 ?
F3 B F2 110.0(5) ?
F3 B F1 111.0(4) ?
F2 B F1 109.7(4) ?
F3 B F4 108.6(6) ?
F2 B F4 108.2(5) ?
F1 B F4 109.2(5) ?

loop_
_geom_bond_atom_site_label_1
_geom_bond_atom_site_label_2
_geom_bond_site_symmetry_2
_geom_bond_distance
_geom_bond_publ_flag
Ru1 N5 . 1.982(3) y
Ru1 N2 . 2.036(4) y
Ru1 N1 . 2.063(4) y
Ru1 N6 . 2.066(3) y
Ru1 N4 . 2.074(4) y
Ru1 N3 . 2.082(4) y
O1 N6 . 1.239(4) ?
O2 N6 . 1.244(4) ?
N1 C11 . 1.348(5) ?
N1 C12 . 1.364(5) ?
N2 N7 . 1.265(5) ?
N2 C22 . 1.451(5) ?
N3 C32 . 1.341(6) ?
N3 C31 . 1.361(5) ?
N4 C42 . 1.340(5) ?
N4 C41 . 1.367(5) ?
N5 C52 . 1.346(5) ?
N5 C51 . 1.350(5) ?
N7 C11 . 1.400(5) ?
C11 C13 . 1.396(5) ?
C12 C14 . 1.382(5) ?
C12 H12 . .9300 ?
C13 C15 . 1.367(5) ?
C13 H13 . .9300 ?
C14 C15 . 1.372(6) ?
C14 H14 . .9300 ?
C15 H15 . .9300 ?
C21 C22 . 1.395(5) ?
C21 C25 . 1.404(5) ?
C21 H21 . .9300 ?
C22 C23 . 1.372(5) ?
C23 C24 . 1.395(6) ?
C23 H23 . .9300 ?
C24 C26 . 1.367(7) ?
C24 H24 . .9300 ?
C25 C26 . 1.352(7) ?
C25 H25 . .9300 ?
C26 H26 . .9300 ?
C31 C34 . 1.388(5) ?
C31 C52 . 1.468(5) ?
C32 C33 . 1.376(7) ?
C32 H32 . .9300 ?
C33 C35 . 1.374(8) ?
C33 H33 . .9300 ?
C34 C35 . 1.367(7) ?
C34 H34 . .9300 ?
C35 H35 . .9300 ?
C41 C44 . 1.382(5) ?
C41 C51 . 1.471(5) ?
C42 C45 . 1.364(6) ?
C42 H42 . .9300 ?
C43 C45 . 1.377(7) ?
C43 C44 . 1.393(6) ?
C43 H43 . .9300 ?
C44 H44 . .9300 ?
C45 H45 . .9300 ?
C51 C55 . 1.390(5) ?
C52 C53 . 1.398(5) ?
C53 C54 . 1.356(6) ?
C53 H53 . .9300 ?
C54 C55 . 1.394(6) ?
C54 H54 . .9300 ?
C55 H55 . .9300 ?
B F3 . 1.334(6) y
B F2 . 1.342(5) y
B F1 . 1.362(6) y
B F4 . 1.367(8) y

loop_
_geom_torsion_atom_site_label_1
_geom_torsion_atom_site_label_2
_geom_torsion_atom_site_label_3
_geom_torsion_atom_site_label_4
_geom_torsion
C22 N2 N7 C11 177.3(3)
Ru1 N2 N7 C11 2.0(5)
C12 N1 C11 C13 1.3(6)
Ru1 N1 C11 C13 -172.7(3)
C12 N1 C11 N7 -179.6(4)
Ru1 N1 C11 N7 6.4(4)
N2 N7 C11 N1 -5.5(5)
N2 N7 C11 C13 173.6(4)
C11 N1 C12 C14 -1.2(6)
Ru1 N1 C12 C14 171.8(3)
N1 C11 C13 C15 -.1(6)
N7 C11 C13 C15 -179.2(4)
N1 C12 C14 C15 -.1(7)
C11 C13 C15 C14 -1.3(7)
C12 C14 C15 C13 1.4(7)
C25 C21 C22 C23 1.9(5)
C25 C21 C22 N2 180.0(3)
N7 N2 C22 C23 140.6(4)
Ru1 N2 C22 C23 -44.5(5)
N7 N2 C22 C21 -37.5(5)
Ru1 N2 C22 C21 137.5(3)
C21 C22 C23 C24 -.7(6)
N2 C22 C23 C24 -178.8(4)
C22 C23 C24 C26 -.8(7)
C22 C21 C25 C26 -1.7(6)
C21 C25 C26 C24 .3(7)
C23 C24 C26 C25 1.0(7)
C32 N3 C31 C34 -.2(5)
Ru1 N3 C31 C34 174.8(3)
C32 N3 C31 C52 -177.7(3)
Ru1 N3 C31 C52 -2.6(4)
C31 N3 C32 C33 .6(7)
Ru1 N3 C32 C33 -173.6(4)
N3 C32 C33 C35 .0(8)
N3 C31 C34 C35 -.9(5)
C52 C31 C34 C35 176.4(3)
C31 C34 C35 C33 1.5(6)
C32 C33 C35 C34 -1.1(7)
C42 N4 C41 C44 -.4(5)
Ru1 N4 C41 C44 177.4(2)
C42 N4 C41 C51 -179.8(3)
Ru1 N4 C41 C51 -2.0(3)
C41 N4 C42 C45 .7(5)
Ru1 N4 C42 C45 -176.7(3)
N4 C41 C44 C43 -.4(5)
C51 C41 C44 C43 179.0(3)
C45 C43 C44 C41 .8(6)
N4 C42 C45 C43 -.2(6)
C44 C43 C45 C42 -.5(7)
C52 N5 C51 C55 2.2(5)
Ru1 N5 C51 C55 174.9(2)
C52 N5 C51 C41 -177.8(3)
Ru1 N5 C51 C41 -5.2(4)
N4 C41 C51 N5 4.6(4)
C44 C41 C51 N5 -174.8(3)
N4 C41 C51 C55 -175.5(3)
C44 C41 C51 C55 5.1(5)
C51 N5 C52 C53 -3.6(5)
Ru1 N5 C52 C53 -176.2(2)
C51 N5 C52 C31 173.5(3)
Ru1 N5 C52 C31 .9(4)
N3 C31 C52 N5 1.3(4)
C34 C31 C52 N5 -176.2(3)
N3 C31 C52 C53 178.0(3)
C34 C31 C52 C53 .5(5)
N5 C52 C53 C54 2.0(5)
C31 C52 C53 C54 -174.5(3)
C52 C53 C54 C55 .7(6)
N5 C51 C55 C54 .5(5)
C41 C51 C55 C54 -179.4(3)
C53 C54 C55 C51 -2.0(5)
